data_2102672
loop_
_publ_author_name
'Zavalij, Peter Y.'
'Yang, Shoufeng'
'Whittingham, M. Stanley'

_publ_section_title
;
 Structural chemistry of new lithium bis(oxalato)borate solvates
;
_journal_issue 6
_journal_name_full 'Acta Crystallographica Section B'
_journal_page_first 716
_journal_page_last 724
_journal_paper_doi 10.1107/S0108768104022153
_journal_volume 60
_journal_year 2004
_chemical_formula_moiety 'C7 H6 B Li O9, 0.33(C3 H6 O)'
_chemical_formula_structural Li[B(C2O4)2].4/3CH3COCH3
_chemical_formula_sum 'C8 H8 B Li O9.33'
_chemical_formula_weight 271.21
_chemical_name_common 'Lithium bis(oxalato)borate acetone'
_chemical_name_systematic
;
Lithium bis(oxalato)borate acetone
;
_space_group_IT_number 12
_symmetry_cell_setting monoclinic
_symmetry_space_group_name_Hall '-C 2y'
_symmetry_space_group_name_H-M 'C 1 2/m 1'
_atom_sites_solution_hydrogens geom
_atom_sites_solution_primary direct
_atom_sites_solution_secondary difmap
_audit_creation_method 'SHELXL-97 & ZCIF'
_cell_angle_alpha 90.00
_cell_angle_beta 121.201(2)
_cell_angle_gamma 90.00
_cell_formula_units_Z 4
_cell_length_a 16.3987(16)
_cell_length_b 7.6308(7)
_cell_length_c 10.9904(11)
_cell_measurement_reflns_used 2604
_cell_measurement_temperature 110(2)
_cell_measurement_theta_max 31.1
_cell_measurement_theta_min 2.6
_cell_volume 1176.4(2)
_computing_cell_refinement 'SAINT (Bruker, 1999)'
_computing_data_collection 'SMART (Bruker, 1999)'
_computing_data_reduction SAINT
_computing_molecular_graphics 'Materials Studio (2001)'
_computing_publication_material SHELXL-97
_computing_structure_refinement 'SHELXL-97 (Sheldrick, 1997)'
_computing_structure_solution 'SHELXS-97 (Sheldrick, 1990)'
_diffrn_ambient_temperature 110(2)
_diffrn_detector_area_resol_mean 8.33
_diffrn_measured_fraction_theta_full 0.990
_diffrn_measured_fraction_theta_max 0.990
_diffrn_measurement_device_type 'three-circle diffractometer'
_diffrn_measurement_method '\w scans'
_diffrn_radiation_monochromator graphite
_diffrn_radiation_source 'fine-focus sealed tube'
_diffrn_radiation_type MoK\a
_diffrn_radiation_wavelength 0.71073
_diffrn_reflns_av_R_equivalents 0.0408
_diffrn_reflns_av_sigmaI/netI 0.0403
_diffrn_reflns_limit_h_max 19
_diffrn_reflns_limit_h_min -20
_diffrn_reflns_limit_k_max 9
_diffrn_reflns_limit_k_min -9
_diffrn_reflns_limit_l_max 14
_diffrn_reflns_limit_l_min -14
_diffrn_reflns_number 4923
_diffrn_reflns_theta_full 27.48
_diffrn_reflns_theta_max 27.48
_diffrn_reflns_theta_min 2.17
_diffrn_standards_decay_% -0.30
_exptl_absorpt_coefficient_mu 0.139
_exptl_absorpt_correction_T_max 0.985
_exptl_absorpt_correction_T_min 0.914
_exptl_absorpt_correction_type multi-scan
_exptl_absorpt_process_details 'XPREP (Sheldrick, 1997)'
_exptl_crystal_colour colorless
_exptl_crystal_density_diffrn 1.531
_exptl_crystal_density_method 'not measured'
_exptl_crystal_description needle
_exptl_crystal_F_000 555
_exptl_crystal_size_max 0.50
_exptl_crystal_size_mid 0.16
_exptl_crystal_size_min 0.11
_refine_diff_density_max 0.404
_refine_diff_density_min -0.320
_refine_ls_extinction_method none
_refine_ls_goodness_of_fit_ref 1.000
_refine_ls_hydrogen_treatment constr
_refine_ls_matrix_type full
_refine_ls_number_parameters 134
_refine_ls_number_reflns 1437
_refine_ls_number_restraints 38
_refine_ls_restrained_S_all 1.021
_refine_ls_R_factor_all 0.0611
_refine_ls_R_factor_gt 0.0466
_refine_ls_shift/su_max 0.000
_refine_ls_shift/su_mean 0.000
_refine_ls_structure_factor_coef Fsqd
_refine_ls_weighting_details 'w=1/[\s^2^(Fo^2^)+(0.07P)^2^+0.94P], P=(max(Fo^2^,0)+2Fc^2^)/3'
_refine_ls_weighting_scheme calc
_refine_ls_wR_factor_gt 0.1227
_refine_ls_wR_factor_ref 0.1293
_reflns_number_gt 1116
_reflns_number_total 1437
_reflns_threshold_expression >2sigma(I)
_cod_data_source_file ta5011.cif
_cod_data_source_block III
_cod_original_sg_symbol_H-M 'C 2/m'
_cod_database_code 2102672

loop_
_symmetry_equiv_pos_as_xyz
'x, y, z'
'-x, y, -z'
'x+1/2, y+1/2, z'
'-x+1/2, y+1/2, -z'
'-x, -y, -z'
'x, -y, z'
'-x+1/2, -y+1/2, -z'
'x+1/2, -y+1/2, z'

loop_
_atom_site_label
_atom_site_fract_x
_atom_site_fract_y
_atom_site_fract_z
_atom_site_U_iso_or_equiv
_atom_site_adp_type
_atom_site_calc_flag
_atom_site_refinement_flags
_atom_site_occupancy
_atom_site_type_symbol
Li1 0.4553(3) 0.5000 0.3184(5) 0.0353(12) Uani d S 1 Li
B1 0.1970(2) 0.5000 0.4670(3) 0.0199(6) Uani d S 1 B
C1 0.04544(12) 0.3988(3) 0.38430(18) 0.0213(4) Uani d . 1 C
O1 0.13486(8) 0.34723(16) 0.43429(13) 0.0229(3) Uani d . 1 O
O2 -0.02221(9) 0.30551(19) 0.34642(14) 0.0284(4) Uani d . 1 O
C2 0.33668(17) 0.5000 0.4698(3) 0.0175(5) Uani d S 1 C
O3 0.24415(12) 0.5000 0.38254(17) 0.0184(4) Uani d S 1 O
O4 0.39806(12) 0.5000 0.44008(19) 0.0211(4) Uani d S 1 O
C3 0.35768(18) 0.5000 0.6224(3) 0.0205(6) Uani d S 1 C
O5 0.27568(12) 0.5000 0.61686(18) 0.0236(5) Uani d S 1 O
O6 0.43586(13) 0.5000 0.72712(19) 0.0255(5) Uani d S 1 O
O7 0.34606(14) 0.5000 0.1240(2) 0.0383(6) Uani d SD 1 O
C4 0.3209(3) 0.4491(5) 0.0033(4) 0.0378(12) Uani d PDU 0.50 C
C5 0.2275(3) 0.5302(12) -0.1198(5) 0.059(2) Uani d PDU 0.50 C
H5A 0.1813 0.5442 -0.0893 0.088 Uiso calc PR 0.50 H
H5B 0.2008 0.4527 -0.2028 0.088 Uiso calc PR 0.50 H
H5C 0.2414 0.6450 -0.1449 0.088 Uiso calc PR 0.50 H
C6 0.3752(4) 0.3209(7) -0.0274(5) 0.0482(13) Uani d PDU 0.50 C
H6A 0.4065 0.3811 -0.0710 0.072 Uiso calc PR 0.50 H
H6B 0.3317 0.2315 -0.0929 0.072 Uiso calc PR 0.50 H
H6C 0.4235 0.2650 0.0614 0.072 Uiso calc PR 0.50 H
O8 0.4733(4) 0.0000 -0.1384(6) 0.0348(18) Uani d SPDU 0.334(4) O
C7 0.4232(6) 0.0000 -0.0894(7) 0.053(3) Uani d SPDU 0.334(4) C
C8 0.3905(7) 0.1639(13) -0.0577(9) 0.069(3) Uani d PDU 0.334(4) C
H8A 0.3921 0.2587 -0.1166 0.104 Uiso calc PR 0.334(4) H
H8B 0.4325 0.1934 0.0431 0.104 Uiso calc PR 0.334(4) H
H8C 0.3252 0.1488 -0.0783 0.104 Uiso calc PR 0.334(4) H

loop_
_atom_site_aniso_label
_atom_site_aniso_U_11
_atom_site_aniso_U_22
_atom_site_aniso_U_33
_atom_site_aniso_U_12
_atom_site_aniso_U_13
_atom_site_aniso_U_23
Li1 0.016(2) 0.065(4) 0.025(2) 0.000 0.0100(19) 0.000
B1 0.0147(15) 0.0199(14) 0.0261(14) 0.000 0.0114(12) 0.000
C1 0.0138(9) 0.0270(10) 0.0235(9) 0.0005(7) 0.0099(7) 0.0030(7)
O1 0.0119(7) 0.0209(7) 0.0356(7) 0.0007(5) 0.0121(5) 0.0044(6)
O2 0.0145(7) 0.0313(8) 0.0370(8) -0.0039(6) 0.0117(6) 0.0061(6)
C2 0.0137(13) 0.0116(11) 0.0260(12) 0.000 0.0094(10) 0.000
O3 0.0118(9) 0.0206(9) 0.0230(9) 0.000 0.0091(7) 0.000
O4 0.0172(10) 0.0172(9) 0.0351(10) 0.000 0.0179(8) 0.000
C3 0.0146(13) 0.0198(13) 0.0275(13) 0.000 0.0111(11) 0.000
O5 0.0140(10) 0.0338(11) 0.0254(9) 0.000 0.0119(8) 0.000
O6 0.0139(10) 0.0321(11) 0.0253(9) 0.000 0.0064(8) 0.000
O7 0.0217(11) 0.0629(16) 0.0254(11) 0.000 0.0087(9) 0.000
C4 0.029(2) 0.051(3) 0.0341(19) -0.0023(17) 0.0171(16) 0.0042(16)
C5 0.049(2) 0.075(5) 0.041(2) 0.022(3) 0.0151(18) -0.002(3)
C6 0.054(3) 0.052(3) 0.039(2) -0.002(2) 0.025(2) 0.001(2)
O8 0.035(4) 0.039(4) 0.029(3) 0.000 0.015(3) 0.000
C7 0.077(7) 0.046(6) 0.043(5) 0.000 0.036(5) 0.000
C8 0.089(6) 0.057(5) 0.069(5) 0.002(5) 0.047(5) -0.006(4)

loop_
_atom_type_symbol
_atom_type_description
_atom_type_scat_dispersion_real
_atom_type_scat_dispersion_imag
_atom_type_scat_source
C C 0.0033 0.0016 'International Tables Vol C Tables 4.2.6.8 and 6.1.1.4'
H H 0.0000 0.0000 'International Tables Vol C Tables 4.2.6.8 and 6.1.1.4'
Li Li -0.0003 0.0001 'International Tables Vol C Tables 4.2.6.8 and 6.1.1.4'
B B 0.0013 0.0007 'International Tables Vol C Tables 4.2.6.8 and 6.1.1.4'
O O 0.0106 0.0060 'International Tables Vol C Tables 4.2.6.8 and 6.1.1.4'

loop_
_geom_angle_atom_site_label_1
_geom_angle_atom_site_label_2
_geom_angle_atom_site_label_3
_geom_angle_site_symmetry_1
_geom_angle_site_symmetry_3
_geom_angle
O7 Li1 O4 . . 104.5(2)
O7 Li1 O6 . 5_666 98.8(2)
O4 Li1 O6 . 5_666 156.8(3)
O7 Li1 O2 . 3 97.81(12)
O4 Li1 O2 . 3 90.47(12)
O6 Li1 O2 5_666 3 86.35(12)
O7 Li1 O2 . 8 97.81(12)
O4 Li1 O2 . 8 90.47(12)
O6 Li1 O2 5_666 8 86.35(12)
O2 Li1 O2 3 8 163.6(2)
O7 Li1 O4 . 5_666 176.2(3)
O4 Li1 O4 . 5_666 79.34(17)
O6 Li1 O4 5_666 5_666 77.45(16)
O2 Li1 O4 3 5_666 82.04(12)
O2 Li1 O4 8 5_666 82.04(12)
O1 B1 O1 . 6_565 105.5(2)
O1 B1 O5 . . 111.68(14)
O1 B1 O5 6_565 . 111.68(14)
O1 B1 O3 . . 111.55(14)
O1 B1 O3 6_565 . 111.55(14)
O5 B1 O3 . . 105.1(2)
O2 C1 O1 . . 126.29(18)
O2 C1 C1 . 6_565 126.51(11)
O1 C1 C1 . 6_565 107.20(10)
C1 O1 B1 . . 110.06(15)
C1 O2 Li1 . 3_445 133.49(17)
O4 C2 O3 . . 127.8(2)
O4 C2 C3 . . 123.5(2)
O3 C2 C3 . . 108.7(2)
C2 O3 B1 . . 108.87(19)
C2 O4 Li1 . . 158.3(2)
C2 O4 Li1 . 5_666 101.00(19)
Li1 O4 Li1 . 5_666 100.66(17)
O6 C3 O5 . . 127.1(2)
O6 C3 C2 . . 125.1(2)
O5 C3 C2 . . 107.8(2)
C3 O5 B1 . . 109.54(19)
C3 O6 Li1 . 5_666 113.0(2)
C4 O7 Li1 . . 141.7(3)
O7 C4 C6 . . 123.4(4)
O7 C4 C5 . . 116.2(4)
C6 C4 C5 . . 120.3(4)
C4 C5 H5A . . 109.5
C4 C5 H5B . . 109.5
H5A C5 H5B . . 109.5
C4 C5 H5C . . 109.5
H5A C5 H5C . . 109.5
H5B C5 H5C . . 109.5
C4 C6 H6A . . 109.5
C4 C6 H6B . . 109.5
H6A C6 H6B . . 109.5
C4 C6 H6C . . 109.5
H6A C6 H6C . . 109.5
H6B C6 H6C . . 109.5
O8 C7 C8 . . 121.8(6)
O8 C7 C8 . 6 121.8(6)
C8 C7 C8 . 6 116.4(11)
C7 C8 H8A . . 109.5
C7 C8 H8B . . 109.5
H8A C8 H8B . . 109.5
C7 C8 H8C . . 109.5
H8A C8 H8C . . 109.5
H8B C8 H8C . . 109.5

loop_
_geom_bond_atom_site_label_1
_geom_bond_atom_site_label_2
_geom_bond_site_symmetry_2
_geom_bond_distance
Li1 O7 . 1.951(5)
Li1 O4 . 1.993(5)
Li1 O6 5_666 2.087(5)
Li1 O2 3 2.3554(17)
Li1 O2 8 2.3554(17)
Li1 O4 5_666 2.493(5)
Li1 Li1 5_666 3.468(9)
B1 O1 . 1.465(2)
B1 O1 6_565 1.465(2)
B1 O5 . 1.475(3)
B1 O3 . 1.485(3)
C1 O2 . 1.197(2)
C1 O1 . 1.331(2)
C1 C1 6_565 1.544(4)
C2 O4 . 1.208(3)
C2 O3 . 1.309(3)
C2 C3 . 1.527(4)
C3 O6 . 1.200(3)
C3 O5 . 1.314(3)
O7 C4 . 1.230(4)
C4 C6 . 1.475(7)
C4 C5 . 1.553(7)
C5 H5A . 0.9800
C5 H5B . 0.9800
C5 H5C . 0.9800
C6 H6A . 0.9800
C6 H6B . 0.9800
C6 H6C . 0.9800
O8 C7 . 1.193(13)
C7 C8 . 1.472(11)
C7 C8 6 1.472(11)
C8 H8A . 0.9800
C8 H8B . 0.9800
C8 H8C . 0.9800

loop_
_geom_torsion_atom_site_label_1
_geom_torsion_atom_site_label_2
_geom_torsion_atom_site_label_3
_geom_torsion_atom_site_label_4
_geom_torsion_site_symmetry_1
_geom_torsion_site_symmetry_4
_geom_torsion
O2 C1 O1 B1 . . 179.07(19)
C1 C1 O1 B1 6_565 . -0.88(16)
O1 B1 O1 C1 6_565 . 1.4(3)
O5 B1 O1 C1 . . 122.88(17)
O3 B1 O1 C1 . . -119.87(17)
O1 C1 O2 Li1 . 3_445 -5.6(3)
C1 C1 O2 Li1 6_565 3_445 174.36(17)
O4 C2 O3 B1 . . 180.0
C3 C2 O3 B1 . . 0.0
O1 B1 O3 C2 . . -121.17(15)
O1 B1 O3 C2 6_565 . 121.17(15)
O5 B1 O3 C2 . . 0.0
O3 C2 O4 Li1 . . 0.000(2)
C3 C2 O4 Li1 . . 180.0000(10)
O3 C2 O4 Li1 . 5_666 180.0
C3 C2 O4 Li1 . 5_666 0.0
O7 Li1 O4 C2 . . 0.0000(10)
O6 Li1 O4 C2 5_666 . 180.000(2)
O2 Li1 O4 C2 3 . 98.19(12)
O2 Li1 O4 C2 8 . -98.19(12)
O4 Li1 O4 C2 5_666 . 180.0000(10)
C3 Li1 O4 C2 5_666 . 180.0000(10)
O7 Li1 O4 Li1 . 5_666 180.0
O6 Li1 O4 Li1 5_666 5_666 0.000(2)
O2 Li1 O4 Li1 3 5_666 -81.81(12)
O2 Li1 O4 Li1 8 5_666 81.81(12)
O4 Li1 O4 Li1 5_666 5_666 0.0000(10)
C3 Li1 O4 Li1 5_666 5_666 0.0000(10)
O4 C2 C3 O6 . . 0.0
O3 C2 C3 O6 . . 180.0
O4 C2 C3 O5 . . 180.0
O3 C2 C3 O5 . . 0.0
O4 C2 C3 Li1 . 5_666 0.0
O3 C2 C3 Li1 . 5_666 180.0
O6 C3 O5 B1 . . 180.0000(10)
C2 C3 O5 B1 . . 0.0
O1 B1 O5 C3 . . 121.09(15)
O1 B1 O5 C3 6_565 . -121.09(15)
O3 B1 O5 C3 . . 0.0
O5 C3 O6 Li1 . 5_666 180.0
C2 C3 O6 Li1 . 5_666 0.0
O4 Li1 O7 C4 . . -149.3(3)
O6 Li1 O7 C4 5_666 . 30.7(3)
O2 Li1 O7 C4 3 . 118.1(2)
O2 Li1 O7 C4 8 . -56.8(3)
Li1 O7 C4 C6 . . 13.2(4)
Li1 O7 C4 C5 . . -165.7(4)
